data_2107114
loop_
_publ_author_name
'Molinie, P.'
'Herpin, P.'
'Brec, R.'
'Rouxel, J.'

_publ_section_title
;
 Structures des amidoaluminates alcalins M Al (N H2)4, (M=Na,K,Cs).
 Structure de l'amidogallate de sodium Na Ga (N H2)4
;
_journal_name_full 'Acta Crystallographica B (24,1968-38,1982)'
_journal_page_first 925
_journal_page_last 934
_journal_volume 29
_journal_year 1973
_chemical_formula_sum 'Ga H8 N4 Na'
_chemical_name_systematic 'Na Ga (N H2)4'
_space_group_IT_number 14
_symmetry_space_group_name_Hall '-P 2ybc'
_symmetry_space_group_name_H-M 'P 1 21/c 1'
_cell_angle_alpha 90
_cell_angle_beta 90.25
_cell_angle_gamma 90
_cell_formula_units_Z 4
_cell_length_a 7.423
_cell_length_b 6.107
_cell_length_c 12.85
_cell_volume 582.514
_citation_journal_id_ASTM ACBCAR
_cod_data_source_file Molinie_ACBCAR_1973_740.cif
_cod_data_source_block H8Ga1N4Na1
_cod_original_formula_sum 'H8 Ga1 N4 Na1'
_cod_database_code 2107114

loop_
_symmetry_equiv_pos_as_xyz
x,y,z
-x,y+1/2,-z+1/2
-x,-y,-z
x,-y-1/2,z-1/2

loop_
_atom_site_label
_atom_site_type_symbol
_atom_site_fract_x
_atom_site_fract_y
_atom_site_fract_z
_atom_site_occupancy
_atom_site_U_iso_or_equiv
H7 H+1 0.58 0.05 0.59 1 0.0
Ga1 Ga+3 0.255 0.1359 0.1579 1 0.0
N1 N-3 0.494 0.257 0.109 1 0.0
H4 H+1 0.06 0.35 0.51 1 0.0
H5 H+1 0.3 0.71 0.58 1 0.0
H6 H+1 0.1 0.71 0.64 1 0.0
H2 H+1 0.19 0.13 0.82 1 0.0
H1 H+1 0.23 0.32 0.86 1 0.0
N4 N-3 0.734 0.33 0.352 1 0.0
H8 H+1 0.56 0.28 0.53 1 0.0
N3 N-3 0.053 0.24 0.089 1 0.0
Na1 Na+1 0.763 0.144 0.18 1 0.0
H3 H+1 0.02 0.13 0.57 1 0.0
N2 N-3 0.219 0.243 0.298 1 0.0
